data_4080127
loop_
_publ_author_name
'Murugesapandian, Balasubramanian'
'Kuzdrowska, Magdalena'
'Gamer, Michael T.'
'Hartenstein, Larissa'
'Roesky, Peter W.'

_publ_contact_author
;
      Prof. Dr. Peter W. Roesky
      Karlsruher Institut fuer Technologie (KIT)
      Institut fuer Anorganische Chemie
      Lehrstuhl fuer Anorganische Funktionsmaterialien
      Engesserstr. 15, Geb. 30.45
      76131 Karlsruhe 
      Bundesrepublik Deutschland
;
_publ_contact_author_email roesky@kit.edu
_publ_contact_author_fax '+49 721 60844854'
_publ_contact_author_phone '+49 721 60846117'
_publ_section_title
;
 (Iminophosphoranyl)(thiophosphoranyl)methanide
 {CH(PPh2NSiMe3)(Ph2PS)}&#x2212;as a Ligand in Rare-Earth-Element
 Chemistry
;
_journal_issue 5
_journal_name_full Organometallics
_journal_page_first 1500
_journal_page_last 1506
_journal_paper_doi 10.1021/om400001e
_journal_volume 32
_journal_year 2013
_chemical_formula_moiety 'C36 H58 Lu N3 P2 S Si5'
_chemical_formula_sum 'C36 H58 Lu N3 P2 S Si5'
_chemical_formula_weight 942.27
_chemical_name_systematic
; 
 ? 
;
_space_group_IT_number 14
_space_group_name_Hall '-P 2ybc'
_symmetry_cell_setting monoclinic
_symmetry_Int_Tables_number 14
_symmetry_space_group_name_Hall '-P 2ybc'
_symmetry_space_group_name_H-M 'P 1 21/c 1'
_atom_sites_solution_hydrogens geom
_atom_sites_solution_primary direct
_atom_sites_solution_secondary difmap
_audit_creation_method SHELXL-97
_cell_angle_alpha 90.00
_cell_angle_beta 92.596(2)
_cell_angle_gamma 90.00
_cell_formula_units_Z 8
_cell_length_a 18.0044(4)
_cell_length_b 18.1553(4)
_cell_length_c 28.2986(6)
_cell_measurement_reflns_used 100134
_cell_measurement_temperature 150(2)
_cell_measurement_theta_max 29.19
_cell_measurement_theta_min 1.59
_cell_volume 9240.6(3)
_computing_cell_refinement 'STOE X-AREA, PLATON (A.L.Spek, 2005)'
_computing_data_collection 'STOE X-AREA'
_computing_data_reduction 'STOE X-RED, PLATON (A.L.Spek, 2005)'
_computing_molecular_graphics
;
O. V. Dolomanov, L. J. Bourhis, R. J. Gildea, J. A. K. Howard and H. Puschmann,
OLEX2: a complete structure solution, refinement and analysis program.
J. Appl. Cryst. (2009). 42, 339-341.
;
_computing_publication_material
;
O. V. Dolomanov, L. J. Bourhis, R. J. Gildea, J. A. K. Howard and H. Puschmann,
OLEX2: a complete structure solution, refinement and analysis program.
J. Appl. Cryst. (2009). 42, 339-341.
;
_computing_structure_refinement 'SHELXL-97 (Sheldrick, 1997)'
_computing_structure_solution 'SHELXS-97 (Sheldrick, 1997)'
_diffrn_ambient_temperature 150(2)
_diffrn_measured_fraction_theta_full 0.997
_diffrn_measured_fraction_theta_max 0.997
_diffrn_measurement_device_type 'STOE IPDS 2'
_diffrn_measurement_method 'area detector'
_diffrn_radiation_monochromator graphite
_diffrn_radiation_source 'fine-focus sealed tube'
_diffrn_radiation_type MoK\a
_diffrn_radiation_wavelength 0.71073
_diffrn_reflns_av_R_equivalents 0.0663
_diffrn_reflns_av_sigmaI/netI 0.0344
_diffrn_reflns_limit_h_max 21
_diffrn_reflns_limit_h_min -21
_diffrn_reflns_limit_k_max 22
_diffrn_reflns_limit_k_min -21
_diffrn_reflns_limit_l_max 34
_diffrn_reflns_limit_l_min -34
_diffrn_reflns_number 189329
_diffrn_reflns_theta_full 25.58
_diffrn_reflns_theta_max 25.58
_diffrn_reflns_theta_min 1.59
_exptl_absorpt_coefficient_mu 2.408
_exptl_absorpt_correction_T_max 0.5658
_exptl_absorpt_correction_T_min 0.3941
_exptl_absorpt_correction_type integration
_exptl_absorpt_process_details 'STOE X-RED & X-SHAPE'
_exptl_crystal_colour colourless
_exptl_crystal_density_diffrn 1.355
_exptl_crystal_density_method 'not measured'
_exptl_crystal_description fragment
_exptl_crystal_F_000 3856
_exptl_crystal_size_max 0.522
_exptl_crystal_size_mid 0.397
_exptl_crystal_size_min 0.286
_refine_diff_density_max 1.240
_refine_diff_density_min -1.278
_refine_diff_density_rms 0.086
_refine_ls_extinction_method none
_refine_ls_goodness_of_fit_ref 1.284
_refine_ls_hydrogen_treatment constr
_refine_ls_matrix_type full
_refine_ls_number_parameters 981
_refine_ls_number_reflns 17285
_refine_ls_number_restraints 99
_refine_ls_restrained_S_all 1.280
_refine_ls_R_factor_all 0.0905
_refine_ls_R_factor_gt 0.0679
_refine_ls_shift/su_max 0.003
_refine_ls_shift/su_mean 0.000
_refine_ls_structure_factor_coef Fsqd
_refine_ls_weighting_details 'calc w=1/[\s^2^(Fo^2^)+(0.0150P)^2^+38.6413P] where P=(Fo^2^+2Fc^2^)/3'
_refine_ls_weighting_scheme calc
_refine_ls_wR_factor_gt 0.1094
_refine_ls_wR_factor_ref 0.1152
_reflns_number_gt 13693
_reflns_number_total 17285
_reflns_threshold_expression >2sigma(I)
_cod_data_source_file om400001e_si_001.cif
_cod_data_source_block 3d
_cod_original_sg_symbol_H-M 'P 21/c'
_cod_database_code 4080127

loop_
_symmetry_equiv_pos_as_xyz
'x, y, z'
'-x, y+1/2, -z+1/2'
'-x, -y, -z'
'x, -y-1/2, z-1/2'

loop_
_atom_site_label
_atom_site_type_symbol
_atom_site_fract_x
_atom_site_fract_y
_atom_site_fract_z
_atom_site_U_iso_or_equiv
_atom_site_adp_type
_atom_site_occupancy
_atom_site_symmetry_multiplicity
_atom_site_calc_flag
_atom_site_refinement_flags
_atom_site_disorder_assembly
_atom_site_disorder_group
Lu1 Lu 0.034238(16) 0.756172(18) 0.355844(11) 0.04370(9) Uani 1 1 d . . .
Lu2 Lu 0.557974(16) 0.75309(2) 0.065642(10) 0.04479(9) Uani 1 1 d . B .
P2 P -0.03410(10) 0.69729(10) 0.26367(6) 0.0355(4) Uani 1 1 d . . .
Si1 Si -0.13314(11) 0.82338(11) 0.28969(8) 0.0441(5) Uani 1 1 d . . .
P4 P 0.50473(10) 0.66446(10) 0.14924(7) 0.0385(4) Uani 1 1 d . B .
P1 P 0.13730(11) 0.70271(11) 0.26964(8) 0.0488(5) Uani 1 1 d . . .
S2 S 0.58803(14) 0.86191(12) 0.13076(9) 0.0663(7) Uani 1 1 d . B .
S1 S 0.14768(12) 0.80301(11) 0.29794(10) 0.0652(6) Uani 1 1 d . . .
Si5 Si -0.05902(15) 0.61794(14) 0.41959(9) 0.0632(7) Uani 1 1 d . . .
H5 H -0.1035 0.6473 0.4086 0.076 Uiso 1 1 calc R . .
P3 P 0.48904(12) 0.83466(11) 0.15664(8) 0.0511(5) Uani 1 1 d . . .
Si6 Si 0.64544(13) 0.58996(13) 0.12107(10) 0.0596(6) Uani 1 1 d . B .
Si7 Si 0.66784(14) 0.71831(17) -0.01388(10) 0.0698(7) Uani 1 1 d . B .
H7 H 0.6294 0.6798 -0.0084 0.084 Uiso 1 1 calc R . .
Si2 Si -0.02593(17) 0.86019(15) 0.42957(10) 0.0718(8) Uani 1 1 d . . .
H2 H -0.0596 0.8227 0.4140 0.086 Uiso 1 1 calc R . .
Si4 Si 0.10636(16) 0.64674(19) 0.42337(12) 0.0841(9) Uani 1 1 d . . .
H4 H 0.1367 0.6806 0.4041 0.101 Uiso 1 1 calc R . .
Si10 Si 0.42694(17) 0.67850(18) -0.00728(11) 0.0799(9) Uani 1 1 d . . .
H10 H 0.4603 0.6350 -0.0017 0.096 Uiso 0.60 1 calc PR A 1
H10A H 0.4574 0.6425 0.0121 0.096 Uiso 0.40 1 calc PR A 2
N1 N -0.0607(3) 0.7604(3) 0.29882(19) 0.0387(13) Uani 1 1 d . . .
N4 N 0.5726(3) 0.6538(3) 0.1152(2) 0.0477(15) Uani 1 1 d . . .
C1 C 0.0529(4) 0.6647(4) 0.2842(2) 0.0398(16) Uani 1 1 d . . .
H1 H 0.0546 0.6112 0.2928 0.048 Uiso 1 1 calc R . .
N2 N 0.0531(4) 0.8549(4) 0.3994(3) 0.070(2) Uani 1 1 d . E .
C20 C -0.0334(4) 0.7318(4) 0.2034(3) 0.0498(19) Uani 1 1 d . . .
C50 C 0.5354(4) 0.6563(4) 0.2111(3) 0.0475(18) Uani 1 1 d . . .
N6 N 0.4712(4) 0.7572(5) 0.0102(2) 0.066(2) Uani 1 1 d . B .
C14 C -0.0935(4) 0.6166(4) 0.2620(3) 0.0417(17) Uani 1 1 d . . .
N5 N 0.6596(4) 0.7806(4) 0.0303(2) 0.064(2) Uani 1 1 d . . .
C13 C 0.1974(6) 0.7591(7) 0.1867(5) 0.104(4) Uani 1 1 d . . .
H13 H 0.2195 0.7966 0.2061 0.125 Uiso 1 1 calc R . .
C56 C 0.4318(4) 0.5964(4) 0.1388(3) 0.0415(17) Uani 1 1 d . . .
C2 C 0.2108(5) 0.6421(5) 0.2923(5) 0.0887(18) Uani 1 1 d U . .
C55 C 0.5024(5) 0.6126(5) 0.2432(3) 0.066(2) Uani 1 1 d . B .
H55 H 0.4611 0.5829 0.2333 0.079 Uiso 1 1 calc R . .
N3 N 0.0184(4) 0.6652(4) 0.4056(2) 0.0534(17) Uani 1 1 d . . .
C51 C 0.5958(5) 0.7000(5) 0.2259(3) 0.058(2) Uani 1 1 d . B .
H51 H 0.6202 0.7298 0.2038 0.070 Uiso 1 1 calc R . .
C3 C 0.2073(5) 0.5673(4) 0.2869(3) 0.063(2) Uani 1 1 d . . .
H3 H 0.1644 0.5459 0.2717 0.076 Uiso 1 1 calc R . .
C19 C -0.0689(5) 0.5513(4) 0.2432(3) 0.063(2) Uani 1 1 d . . .
H19 H -0.0200 0.5480 0.2320 0.076 Uiso 1 1 calc R . .
C61 C 0.4409(5) 0.5415(4) 0.1066(3) 0.058(2) Uani 1 1 d . B .
H61 H 0.4867 0.5378 0.0913 0.070 Uiso 1 1 calc R . .
C57 C 0.3638(4) 0.6024(5) 0.1612(3) 0.055(2) Uani 1 1 d . B .
H57 H 0.3562 0.6405 0.1835 0.066 Uiso 1 1 calc R . .
C44 C 0.4965(5) 0.8461(4) 0.2203(3) 0.056(2) Uani 1 1 d . B .
C64 C 0.7344(5) 0.6406(5) 0.1332(4) 0.086(3) Uani 1 1 d . . .
H64A H 0.7382 0.6812 0.1105 0.130 Uiso 1 1 calc R B .
H64B H 0.7764 0.6069 0.1300 0.130 Uiso 1 1 calc R . .
H64C H 0.7355 0.6605 0.1654 0.130 Uiso 1 1 calc R . .
C49 C 0.4465(5) 0.8116(5) 0.2487(3) 0.073(3) Uani 1 1 d . . .
H49 H 0.4084 0.7814 0.2347 0.087 Uiso 1 1 calc R B .
C52 C 0.6200(6) 0.6998(5) 0.2735(3) 0.073(3) Uani 1 1 d . . .
H52 H 0.6597 0.7310 0.2840 0.087 Uiso 1 1 calc R B .
C26 C -0.1887(4) 0.8108(5) 0.2327(3) 0.061(2) Uani 1 1 d . . .
H26A H -0.1584 0.8246 0.2062 0.092 Uiso 1 1 calc R . .
H26B H -0.2330 0.8421 0.2327 0.092 Uiso 1 1 calc R . .
H26C H -0.2037 0.7591 0.2294 0.092 Uiso 1 1 calc R . .
C25 C 0.0001(5) 0.7992(5) 0.1957(3) 0.065(2) Uani 1 1 d . . .
H25 H 0.0200 0.8269 0.2218 0.078 Uiso 1 1 calc R . .
C28 C -0.2012(4) 0.8159(5) 0.3375(3) 0.057(2) Uani 1 1 d . . .
H28A H -0.2172 0.7645 0.3403 0.085 Uiso 1 1 calc R . .
H28B H -0.2445 0.8469 0.3296 0.085 Uiso 1 1 calc R . .
H28C H -0.1777 0.8322 0.3676 0.085 Uiso 1 1 calc R . .
C54 C 0.5281(7) 0.6109(6) 0.2896(4) 0.094(4) Uani 1 1 d . . .
H54 H 0.5052 0.5792 0.3114 0.113 Uiso 1 1 calc R B .
C8 C 0.1541(5) 0.7050(5) 0.2055(4) 0.064(3) Uani 1 1 d . . .
C15 C -0.1644(4) 0.6207(4) 0.2781(3) 0.052(2) Uani 1 1 d . . .
H15 H -0.1816 0.6651 0.2916 0.062 Uiso 1 1 calc R . .
C38B C 0.408(2) 0.893(2) 0.1306(13) 0.081(3) Uani 0.40 1 d PU B 2
C39B C 0.3960(16) 0.9549(14) 0.1488(10) 0.081(3) Uani 0.40 1 d PU B 2
H39B H 0.4275 0.9697 0.1749 0.097 Uiso 0.40 1 calc PR B 2
C40B C 0.3392(17) 1.0041(16) 0.1330(10) 0.081(3) Uani 0.40 1 d PU B 2
H40B H 0.3322 1.0499 0.1483 0.097 Uiso 0.40 1 calc PR B 2
C41B C 0.2941(17) 0.9830(15) 0.0942(10) 0.081(3) Uani 0.40 1 d PU B 2
H41B H 0.2539 1.0140 0.0841 0.097 Uiso 0.40 1 calc PR B 2
C42B C 0.3059(15) 0.9191(14) 0.0703(9) 0.081(3) Uani 0.40 1 d PU B 2
H42B H 0.2772 0.9067 0.0424 0.097 Uiso 0.40 1 calc PR B 2
C43B C 0.3626(14) 0.8723(14) 0.0888(9) 0.081(3) Uani 0.40 1 d PU B 2
H43B H 0.3715 0.8266 0.0737 0.097 Uiso 0.40 1 calc PR B 2
C16 C -0.2107(5) 0.5597(5) 0.2744(4) 0.073(3) Uani 1 1 d . . .
H16 H -0.2600 0.5632 0.2847 0.087 Uiso 1 1 calc R . .
C46 C 0.5547(6) 0.9007(5) 0.2897(4) 0.075(3) Uani 1 1 d . B .
H46 H 0.5914 0.9323 0.3038 0.090 Uiso 1 1 calc R . .
C17 C -0.1864(6) 0.4948(5) 0.2562(4) 0.078(3) Uani 1 1 d . . .
H17 H -0.2181 0.4530 0.2543 0.093 Uiso 1 1 calc R . .
C4 C 0.2645(5) 0.5223(5) 0.3031(4) 0.074(3) Uani 1 1 d . . .
H4A H 0.2610 0.4706 0.2985 0.089 Uiso 1 1 calc R . .
C58 C 0.3088(5) 0.5522(6) 0.1502(4) 0.072(3) Uani 1 1 d . . .
H58 H 0.2629 0.5557 0.1654 0.086 Uiso 1 1 calc R B .
C45 C 0.5502(5) 0.8905(5) 0.2417(3) 0.067(2) Uani 1 1 d . . .
H45 H 0.5849 0.9147 0.2227 0.080 Uiso 1 1 calc R B .
C59 C 0.3181(6) 0.4970(6) 0.1178(4) 0.081(3) Uani 1 1 d . B .
H59 H 0.2791 0.4630 0.1107 0.097 Uiso 1 1 calc R . .
C23 C -0.0236(8) 0.7868(10) 0.1135(4) 0.111(5) Uani 1 1 d . . .
H23 H -0.0189 0.8044 0.0822 0.134 Uiso 1 1 calc R . .
C60 C 0.3846(6) 0.4911(5) 0.0956(4) 0.076(3) Uani 1 1 d . . .
H60 H 0.3918 0.4532 0.0732 0.091 Uiso 1 1 calc R B .
C22 C -0.0592(7) 0.7215(8) 0.1206(4) 0.098(4) Uani 1 1 d . . .
H22 H -0.0809 0.6955 0.0943 0.117 Uiso 1 1 calc R . .
C62 C 0.6339(6) 0.5215(5) 0.1692(4) 0.084(3) Uani 1 1 d . . .
H62A H 0.6436 0.5453 0.1999 0.127 Uiso 1 1 calc R B .
H62B H 0.6691 0.4809 0.1656 0.127 Uiso 1 1 calc R . .
H62C H 0.5830 0.5023 0.1673 0.127 Uiso 1 1 calc R . .
C21 C -0.0638(5) 0.6932(6) 0.1651(3) 0.064(2) Uani 1 1 d . . .
H21 H -0.0878 0.6473 0.1697 0.077 Uiso 1 1 calc R . .
C53 C 0.5868(7) 0.6549(6) 0.3049(4) 0.095(4) Uani 1 1 d . B .
H53 H 0.6040 0.6539 0.3371 0.114 Uiso 1 1 calc R . .
C27 C -0.0923(5) 0.9175(4) 0.2904(3) 0.067(2) Uani 1 1 d . . .
H27A H -0.0554 0.9218 0.3168 0.100 Uiso 1 1 calc R . .
H27B H -0.1317 0.9540 0.2941 0.100 Uiso 1 1 calc R . .
H27C H -0.0682 0.9265 0.2605 0.100 Uiso 1 1 calc R . .
C48 C 0.4517(7) 0.8207(6) 0.2968(3) 0.089(4) Uani 1 1 d . B .
H48 H 0.4176 0.7964 0.3161 0.107 Uiso 1 1 calc R . .
C7 C 0.2718(5) 0.6701(5) 0.3157(4) 0.0900(18) Uani 1 1 d U . .
H7A H 0.2747 0.7215 0.3217 0.108 Uiso 1 1 calc R . .
C18 C -0.1153(6) 0.4911(5) 0.2406(4) 0.083(3) Uani 1 1 d . . .
H18 H -0.0979 0.4462 0.2278 0.099 Uiso 1 1 calc R . .
C24 C 0.0046(6) 0.8263(7) 0.1499(4) 0.093(4) Uani 1 1 d . . .
H24 H 0.0277 0.8724 0.1445 0.112 Uiso 1 1 calc R . .
C11 C 0.1758(8) 0.6997(9) 0.1095(5) 0.116(5) Uani 1 1 d . . .
H11 H 0.1831 0.6978 0.0765 0.139 Uiso 1 1 calc R . .
C10 C 0.1358(7) 0.6487(8) 0.1287(4) 0.101(4) Uani 1 1 d . . .
H10B H 0.1148 0.6104 0.1096 0.121 Uiso 1 1 calc R . .
C9 C 0.1236(5) 0.6501(6) 0.1768(3) 0.074(3) Uani 1 1 d . . .
H9 H 0.0940 0.6129 0.1901 0.088 Uiso 1 1 calc R . .
C5 C 0.3246(5) 0.5507(5) 0.3252(5) 0.0914(19) Uani 1 1 d U . .
H5A H 0.3637 0.5195 0.3368 0.110 Uiso 1 1 calc R . .
C63 C 0.6513(6) 0.5375(6) 0.0642(4) 0.089(3) Uani 1 1 d . . .
H63A H 0.6023 0.5174 0.0549 0.133 Uiso 1 1 calc R B .
H63B H 0.6871 0.4972 0.0685 0.133 Uiso 1 1 calc R . .
H63C H 0.6676 0.5707 0.0393 0.133 Uiso 1 1 calc R . .
C47 C 0.5058(7) 0.8648(5) 0.3170(4) 0.085(3) Uani 1 1 d . . .
H47 H 0.5093 0.8706 0.3504 0.102 Uiso 1 1 calc R B .
C12 C 0.2080(6) 0.7567(9) 0.1361(5) 0.110(5) Uani 1 1 d . . .
H12 H 0.2365 0.7935 0.1214 0.132 Uiso 1 1 calc R . .
C37 C 0.4617(4) 0.7483(4) 0.1361(2) 0.0428(15) Uani 1 1 d . B .
H37 H 0.4081 0.7445 0.1253 0.051 Uiso 1 1 calc R . .
C69 C 0.3354(5) 0.6620(7) 0.0187(4) 0.091(4) Uani 1 1 d . C .
H69A H 0.3427 0.6534 0.0527 0.137 Uiso 1 1 calc R . .
H69B H 0.3118 0.6188 0.0037 0.137 Uiso 1 1 calc R . .
H69C H 0.3035 0.7052 0.0132 0.137 Uiso 1 1 calc R . .
C36 C -0.0654(8) 0.5248(6) 0.3905(4) 0.105(4) Uani 1 1 d . . .
H36A H -0.0642 0.5307 0.3561 0.157 Uiso 1 1 calc R . .
H36B H -0.1121 0.5009 0.3984 0.157 Uiso 1 1 calc R . .
H36C H -0.0233 0.4943 0.4018 0.157 Uiso 1 1 calc R . .
C65 C 0.6481(7) 0.7518(8) -0.0757(3) 0.109(4) Uani 1 1 d . . .
H65A H 0.5989 0.7748 -0.0780 0.163 Uiso 1 1 calc R B .
H65B H 0.6493 0.7101 -0.0976 0.163 Uiso 1 1 calc R . .
H65C H 0.6859 0.7879 -0.0838 0.163 Uiso 1 1 calc R . .
C66 C 0.7577(6) 0.6682(8) -0.0141(4) 0.110(4) Uani 1 1 d . . .
H66A H 0.7962 0.7010 -0.0255 0.165 Uiso 1 1 calc R B .
H66B H 0.7525 0.6253 -0.0350 0.165 Uiso 1 1 calc R . .
H66C H 0.7717 0.6518 0.0181 0.165 Uiso 1 1 calc R . .
C30 C -0.0800(8) 0.9484(6) 0.4244(4) 0.117(5) Uani 1 1 d . . .
H30A H -0.0482 0.9896 0.4350 0.175 Uiso 1 1 calc R . .
H30B H -0.1232 0.9456 0.4442 0.175 Uiso 1 1 calc R . .
H30C H -0.0969 0.9562 0.3914 0.175 Uiso 1 1 calc R . .
C29 C -0.0213(7) 0.8333(8) 0.4926(4) 0.108(4) Uani 1 1 d . . .
H29A H 0.0091 0.7888 0.4967 0.162 Uiso 1 1 calc R . .
H29B H -0.0716 0.8235 0.5029 0.162 Uiso 1 1 calc R . .
H29C H 0.0011 0.8734 0.5116 0.162 Uiso 1 1 calc R . .
C6 C 0.3297(5) 0.6250(5) 0.3309(4) 0.0913(18) Uani 1 1 d U . .
H6 H 0.3733 0.6459 0.3454 0.110 Uiso 1 1 calc R . .
C35 C -0.0655(7) 0.6006(7) 0.4832(4) 0.110(4) Uani 1 1 d . . .
H35A H -0.0213 0.5735 0.4950 0.165 Uiso 1 1 calc R . .
H35B H -0.1101 0.5715 0.4885 0.165 Uiso 1 1 calc R . .
H35C H -0.0684 0.6477 0.5000 0.165 Uiso 1 1 calc R . .
C34 C 0.1421(7) 0.5530(7) 0.4099(5) 0.130(6) Uani 1 1 d . . .
H34A H 0.1167 0.5164 0.4288 0.195 Uiso 1 1 calc R . .
H34B H 0.1957 0.5510 0.4175 0.195 Uiso 1 1 calc R . .
H34C H 0.1326 0.5423 0.3762 0.195 Uiso 1 1 calc R . .
C33 C 0.1346(8) 0.6702(10) 0.4864(5) 0.147(6) Uani 1 1 d . . .
H33A H 0.1289 0.7233 0.4914 0.220 Uiso 1 1 calc R . .
H33B H 0.1866 0.6562 0.4929 0.220 Uiso 1 1 calc R . .
H33C H 0.1029 0.6433 0.5078 0.220 Uiso 1 1 calc R . .
C70A C 0.3990(16) 0.6884(14) -0.0760(7) 0.113(9) Uani 0.60 1 d P C 1
H70A H 0.3494 0.7103 -0.0798 0.170 Uiso 0.60 1 calc PR C 1
H70B H 0.3989 0.6397 -0.0909 0.170 Uiso 0.60 1 calc PR C 1
H70C H 0.4351 0.7201 -0.0910 0.170 Uiso 0.60 1 calc PR C 1
C72B C 0.4923(14) 0.9297(13) -0.0025(9) 0.077(7) Uani 0.40 1 d P B 2
H72A H 0.4644 0.9411 0.0255 0.116 Uiso 0.40 1 calc PR B 2
H72B H 0.4852 0.9693 -0.0258 0.116 Uiso 0.40 1 calc PR B 2
H72C H 0.5453 0.9251 0.0066 0.116 Uiso 0.40 1 calc PR B 2
Si9A Si 0.4451(3) 0.8379(3) 0.00327(18) 0.0694(14) Uani 0.60 1 d PU B 1
H9A H 0.4751 0.8658 0.0279 0.083 Uiso 0.60 1 calc PR B 1
C71A C 0.3484(10) 0.8633(13) 0.0143(8) 0.122(7) Uani 0.60 1 d PU B 1
H71A H 0.3144 0.8296 -0.0029 0.184 Uiso 0.60 1 calc PR B 1
H71B H 0.3390 0.9139 0.0034 0.184 Uiso 0.60 1 calc PR B 1
H71C H 0.3404 0.8601 0.0483 0.184 Uiso 0.60 1 calc PR B 1
C71B C 0.3618(19) 0.8500(17) -0.0501(12) 0.122(13) Uani 0.40 1 d P B 2
H71D H 0.3473 0.8056 -0.0679 0.183 Uiso 0.40 1 calc PR B 2
H71E H 0.3563 0.8932 -0.0708 0.183 Uiso 0.40 1 calc PR B 2
H71F H 0.3299 0.8557 -0.0232 0.183 Uiso 0.40 1 calc PR B 2
C72A C 0.4744(13) 0.8810(10) -0.0559(7) 0.104(6) Uani 0.60 1 d PU B 1
H72D H 0.5267 0.8959 -0.0529 0.156 Uiso 0.60 1 calc PR B 1
H72E H 0.4434 0.9242 -0.0634 0.156 Uiso 0.60 1 calc PR B 1
H72F H 0.4679 0.8446 -0.0814 0.156 Uiso 0.60 1 calc PR B 1
Si9B Si 0.4582(4) 0.8420(4) -0.0286(3) 0.0654(17) Uani 0.40 1 d P B 2
H9B H 0.4879 0.8331 -0.0571 0.079 Uiso 0.40 1 calc PR B 2
C70B C 0.4425(17) 0.6459(18) -0.0604(11) 0.088(10) Uani 0.40 1 d P C 2
H70D H 0.4063 0.6669 -0.0835 0.132 Uiso 0.40 1 calc PR C 2
H70E H 0.4375 0.5921 -0.0602 0.132 Uiso 0.40 1 calc PR C 2
H70F H 0.4929 0.6593 -0.0690 0.132 Uiso 0.40 1 calc PR C 2
C38A C 0.4219(10) 0.9014(10) 0.1418(6) 0.0512(15) Uani 0.60 1 d PU B 1
C39A C 0.3485(8) 0.8927(7) 0.1538(5) 0.0515(15) Uani 0.60 1 d PU B 1
H39A H 0.3353 0.8505 0.1714 0.062 Uiso 0.60 1 calc PR B 1
C40A C 0.2946(8) 0.9430(7) 0.1411(5) 0.0518(15) Uani 0.60 1 d PU B 1
H40A H 0.2452 0.9363 0.1508 0.062 Uiso 0.60 1 calc PR B 1
C41A C 0.3123(9) 1.0034(8) 0.1142(6) 0.0519(15) Uani 0.60 1 d PU B 1
H41A H 0.2745 1.0370 0.1038 0.062 Uiso 0.60 1 calc PR B 1
C42A C 0.3837(8) 1.0148(7) 0.1027(5) 0.0516(15) Uani 0.60 1 d PU B 1
H42A H 0.3955 1.0577 0.0852 0.062 Uiso 0.60 1 calc PR B 1
C43A C 0.4406(8) 0.9652(7) 0.1157(5) 0.0512(15) Uani 0.60 1 d PU B 1
H43A H 0.4904 0.9739 0.1074 0.061 Uiso 0.60 1 calc PR B 1
Si8B Si 0.7339(5) 0.8358(5) 0.0417(4) 0.077(2) Uani 0.50 1 d P B 2
H8B H 0.7749 0.8197 0.0214 0.092 Uiso 0.50 1 calc PR B 2
C68A C 0.7843(11) 0.8518(12) 0.0823(7) 0.0640(19) Uani 0.50 1 d P B 1
H68A H 0.7585 0.8446 0.1117 0.096 Uiso 0.50 1 calc PR B 1
H68B H 0.8145 0.8966 0.0848 0.096 Uiso 0.50 1 calc PR B 1
H68C H 0.8165 0.8094 0.0769 0.096 Uiso 0.50 1 calc PR B 1
C67A C 0.6661(10) 0.9516(10) 0.0337(8) 0.0640(19) Uani 0.50 1 d P B 1
H67A H 0.6356 0.9588 0.0045 0.096 Uiso 0.50 1 calc PR B 1
H67B H 0.7032 0.9910 0.0368 0.096 Uiso 0.50 1 calc PR B 1
H67C H 0.6343 0.9527 0.0608 0.096 Uiso 0.50 1 calc PR B 1
Si8A Si 0.7141(5) 0.8611(5) 0.0315(4) 0.0640(19) Uani 0.50 1 d P B 1
H8A H 0.7425 0.8609 0.0019 0.077 Uiso 0.50 1 calc PR B 1
C67B C 0.7046(11) 0.9293(13) 0.0233(7) 0.077(2) Uani 0.50 1 d P B 2
H67D H 0.6996 0.9316 -0.0113 0.115 Uiso 0.50 1 calc PR B 2
H67E H 0.7419 0.9651 0.0347 0.115 Uiso 0.50 1 calc PR B 2
H67F H 0.6567 0.9408 0.0366 0.115 Uiso 0.50 1 calc PR B 2
C68B C 0.7723(12) 0.8463(15) 0.1030(7) 0.077(2) Uani 0.50 1 d P B 2
H68D H 0.7328 0.8618 0.1234 0.115 Uiso 0.50 1 calc PR B 2
H68E H 0.8118 0.8835 0.1038 0.115 Uiso 0.50 1 calc PR B 2
H68F H 0.7929 0.7991 0.1142 0.115 Uiso 0.50 1 calc PR B 2
Si3 Si 0.1272(2) 0.9115(2) 0.41084(15) 0.1214(14) Uani 1 1 d U . .
H3B H 0.1709 0.8990 0.3918 0.146 Uiso 0.50 1 calc PR D 2
H3A H 0.1252 0.9507 0.3860 0.146 Uiso 0.50 1 calc PR D 1
C31B C 0.1511(16) 0.9102(15) 0.4801(9) 0.1214(14) Uani 0.50 1 d P E 2
H31A H 0.1190 0.9452 0.4958 0.182 Uiso 0.50 1 calc PR E 2
H31B H 0.2033 0.9242 0.4862 0.182 Uiso 0.50 1 calc PR E 2
H31C H 0.1430 0.8606 0.4925 0.182 Uiso 0.50 1 calc PR E 2
C32A C 0.1476(16) 0.9532(15) 0.4625(10) 0.1214(14) Uani 0.50 1 d PU E 1
H32A H 0.1144 0.9349 0.4864 0.182 Uiso 0.50 1 calc PR E 1
H32B H 0.1410 1.0065 0.4588 0.182 Uiso 0.50 1 calc PR E 1
H32C H 0.1993 0.9426 0.4725 0.182 Uiso 0.50 1 calc PR E 1
C31A C 0.2233(14) 0.8571(14) 0.4047(9) 0.1214(14) Uani 0.50 1 d P E 1
H31D H 0.2350 0.8295 0.4338 0.182 Uiso 0.50 1 calc PR E 1
H31E H 0.2632 0.8924 0.3993 0.182 Uiso 0.50 1 calc PR E 1
H31F H 0.2185 0.8229 0.3780 0.182 Uiso 0.50 1 calc PR E 1
C32B C 0.0964(14) 1.0133(14) 0.4036(10) 0.1214(14) Uani 0.50 1 d P E 2
H32D H 0.0670 1.0190 0.3739 0.182 Uiso 0.50 1 calc PR E 2
H32E H 0.1405 1.0450 0.4032 0.182 Uiso 0.50 1 calc PR E 2
H32F H 0.0663 1.0273 0.4302 0.182 Uiso 0.50 1 calc PR E 2

loop_
_atom_site_aniso_label
_atom_site_aniso_U_11
_atom_site_aniso_U_22
_atom_site_aniso_U_33
_atom_site_aniso_U_23
_atom_site_aniso_U_13
_atom_site_aniso_U_12
Lu1 0.04273(17) 0.04059(17) 0.04717(18) -0.00118(16) -0.00462(13) -0.00067(15)
Lu2 0.04183(17) 0.05330(19) 0.03935(16) -0.00080(16) 0.00322(12) -0.00893(16)
P2 0.0371(9) 0.0345(9) 0.0351(9) 0.0001(8) 0.0032(7) 0.0035(7)
Si1 0.0434(11) 0.0368(11) 0.0518(12) -0.0015(9) -0.0014(9) 0.0081(9)
P4 0.0384(10) 0.0366(9) 0.0404(10) -0.0013(8) 0.0015(8) -0.0033(8)
P1 0.0418(11) 0.0349(10) 0.0705(14) 0.0106(10) 0.0108(10) 0.0027(8)
S2 0.0725(15) 0.0511(12) 0.0782(16) -0.0116(11) 0.0351(13) -0.0172(11)
S1 0.0484(12) 0.0340(10) 0.115(2) 0.0060(12) 0.0176(12) -0.0015(9)
Si5 0.0658(16) 0.0614(15) 0.0625(16) 0.0140(13) 0.0040(13) 0.0056(12)
P3 0.0586(13) 0.0357(10) 0.0612(14) 0.0041(9) 0.0267(11) 0.0010(9)
Si6 0.0431(12) 0.0467(13) 0.0892(19) -0.0092(12) 0.0056(12) 0.0019(10)
Si7 0.0581(15) 0.0888(19) 0.0642(16) -0.0213(14) 0.0205(12) -0.0121(13)
Si2 0.087(2) 0.0638(16) 0.0641(17) -0.0209(13) -0.0070(15) -0.0150(14)
Si4 0.0631(17) 0.099(2) 0.090(2) 0.0394(18) 0.0064(15) 0.0191(16)
Si10 0.0732(19) 0.086(2) 0.083(2) 0.0132(17) 0.0238(16) 0.0019(16)
N1 0.038(3) 0.035(3) 0.043(3) -0.002(3) -0.002(2) 0.004(3)
N4 0.040(3) 0.046(4) 0.057(4) -0.009(3) 0.001(3) -0.002(3)
C1 0.039(4) 0.037(4) 0.043(4) 0.009(3) 0.006(3) -0.005(3)
N2 0.084(5) 0.068(5) 0.057(5) -0.019(4) -0.001(4) -0.026(4)
C20 0.046(4) 0.058(5) 0.046(4) 0.013(4) 0.009(3) 0.018(4)
C50 0.048(4) 0.049(4) 0.045(4) 0.001(4) -0.008(4) 0.004(4)
N6 0.052(4) 0.099(6) 0.048(4) -0.023(4) -0.003(3) 0.010(4)
C14 0.044(4) 0.037(4) 0.044(4) -0.003(3) -0.004(3) 0.000(3)
N5 0.057(4) 0.081(5) 0.056(4) -0.015(4) 0.022(3) -0.033(4)
C13 0.087(7) 0.095(8) 0.135(10) 0.046(8) 0.053(7) 0.015(7)
C56 0.039(4) 0.041(4) 0.045(4) 0.005(3) 0.000(3) -0.010(3)
C2 0.054(3) 0.051(3) 0.157(5) -0.018(3) -0.032(3) 0.017(2)
C55 0.077(6) 0.063(6) 0.057(6) 0.012(5) -0.004(5) -0.011(5)
N3 0.061(4) 0.059(4) 0.040(4) 0.006(3) 0.006(3) 0.014(3)
C51 0.063(5) 0.055(5) 0.056(5) -0.002(4) -0.014(4) -0.002(4)
C3 0.057(5) 0.046(4) 0.085(6) -0.003(5) -0.012(4) 0.004(4)
C19 0.054(5) 0.050(5) 0.087(7) -0.024(5) 0.000(5) 0.005(4)
C61 0.058(5) 0.052(5) 0.064(6) -0.004(4) 0.001(4) -0.013(4)
C57 0.044(4) 0.059(5) 0.063(5) 0.014(4) 0.008(4) -0.004(4)
C44 0.070(6) 0.038(4) 0.063(5) -0.005(4) 0.027(4) 0.001(4)
C64 0.046(5) 0.068(6) 0.144(10) -0.002(7) -0.007(6) 0.001(5)
C49 0.084(7) 0.065(6) 0.073(6) -0.026(5) 0.033(5) -0.025(5)
C52 0.083(7) 0.072(6) 0.061(6) -0.005(5) -0.021(5) -0.003(5)
C26 0.052(5) 0.065(5) 0.065(6) 0.004(4) -0.010(4) 0.017(4)
C25 0.061(5) 0.064(6) 0.071(6) 0.020(5) 0.012(5) 0.013(4)
C28 0.045(4) 0.066(5) 0.059(5) -0.010(4) 0.007(4) 0.014(4)
C54 0.130(10) 0.091(8) 0.060(7) 0.029(6) -0.012(7) -0.022(7)
C8 0.051(5) 0.060(5) 0.082(7) 0.028(5) 0.027(5) 0.021(4)
C15 0.047(5) 0.043(4) 0.066(5) 0.001(4) 0.007(4) -0.002(4)
C38B 0.093(7) 0.070(6) 0.078(7) -0.006(5) -0.014(6) 0.019(6)
C39B 0.093(7) 0.070(6) 0.078(7) -0.006(5) -0.014(6) 0.019(6)
C40B 0.093(7) 0.070(6) 0.078(7) -0.006(5) -0.014(6) 0.019(6)
C41B 0.093(7) 0.070(6) 0.078(7) -0.006(5) -0.014(6) 0.019(6)
C42B 0.093(7) 0.070(6) 0.078(7) -0.006(5) -0.014(6) 0.019(6)
C43B 0.093(7) 0.070(6) 0.078(7) -0.006(5) -0.014(6) 0.019(6)
C16 0.055(5) 0.061(6) 0.104(8) 0.002(5) 0.013(5) -0.015(4)
C46 0.100(8) 0.060(6) 0.066(7) -0.012(5) 0.003(6) -0.005(5)
C17 0.067(6) 0.044(5) 0.121(9) -0.009(5) -0.007(6) -0.011(4)
C4 0.075(6) 0.034(4) 0.112(8) 0.001(5) -0.009(6) 0.020(4)
C58 0.042(5) 0.072(6) 0.100(8) 0.026(6) -0.002(5) -0.010(5)
C45 0.071(6) 0.057(5) 0.074(7) 0.003(5) 0.013(5) -0.004(5)
C59 0.069(7) 0.076(7) 0.094(8) 0.035(6) -0.028(6) -0.041(6)
C23 0.105(10) 0.178(15) 0.053(7) 0.053(9) 0.020(7) 0.043(10)
C60 0.096(8) 0.059(6) 0.072(7) -0.003(5) -0.008(6) -0.036(5)
C22 0.099(9) 0.155(12) 0.039(6) 0.011(7) 0.001(5) 0.041(8)
C62 0.073(7) 0.050(5) 0.130(10) 0.007(6) -0.001(6) 0.012(5)
C21 0.064(6) 0.091(7) 0.038(4) 0.000(5) 0.002(4) 0.021(5)
C53 0.140(11) 0.091(8) 0.051(6) 0.004(6) -0.032(6) -0.015(8)
C27 0.074(6) 0.042(5) 0.085(7) 0.009(4) 0.001(5) 0.004(4)
C48 0.129(10) 0.084(7) 0.060(6) -0.010(6) 0.056(6) -0.024(7)
C7 0.056(3) 0.053(3) 0.158(5) -0.018(3) -0.033(3) 0.017(2)
C18 0.075(7) 0.045(5) 0.127(10) -0.034(6) -0.007(6) -0.004(5)
C24 0.079(7) 0.118(10) 0.084(8) 0.058(8) 0.020(6) 0.019(7)
C11 0.103(11) 0.145(14) 0.103(11) 0.043(10) 0.038(9) 0.037(10)
C10 0.095(8) 0.136(11) 0.073(7) 0.017(7) 0.028(7) 0.042(8)
C9 0.074(6) 0.084(7) 0.066(6) 0.019(6) 0.028(5) 0.029(6)
C5 0.057(3) 0.054(3) 0.159(5) -0.018(3) -0.034(3) 0.018(2)
C63 0.081(7) 0.069(6) 0.119(9) -0.038(6) 0.030(7) 0.001(5)
C47 0.134(10) 0.062(6) 0.059(6) -0.011(5) 0.021(6) -0.005(6)
C12 0.080(8) 0.126(11) 0.128(11) 0.070(10) 0.051(8) 0.012(8)
C37 0.036(3) 0.049(4) 0.043(4) -0.003(4) 0.003(3) 0.007(4)
C69 0.061(6) 0.132(10) 0.080(7) 0.010(7) -0.004(5) -0.013(6)
C36 0.152(12) 0.067(7) 0.095(9) 0.000(6) 0.003(8) -0.014(7)
C65 0.124(9) 0.146(11) 0.058(6) -0.006(8) 0.023(6) 0.011(9)
C66 0.075(7) 0.168(13) 0.089(8) -0.029(8) 0.023(6) 0.021(8)
C30 0.166(13) 0.081(8) 0.106(10) -0.033(7) 0.027(9) 0.019(8)
C29 0.109(9) 0.155(12) 0.061(7) -0.024(7) 0.000(6) -0.001(9)
C6 0.057(3) 0.054(3) 0.159(5) -0.018(3) -0.034(3) 0.017(2)
C35 0.111(10) 0.128(11) 0.094(9) 0.026(8) 0.038(8) 0.001(8)
C34 0.114(10) 0.111(10) 0.170(13) 0.076(9) 0.058(9) 0.075(8)
C33 0.112(11) 0.206(17) 0.117(11) 0.022(11) -0.054(9) 0.000(11)
C70A 0.17(3) 0.11(2) 0.058(12) -0.013(13) -0.012(14) -0.042(17)
C72B 0.072(16) 0.079(17) 0.083(18) -0.003(14) 0.021(13) 0.001(13)
Si9A 0.076(3) 0.086(3) 0.044(2) -0.028(2) -0.025(2) 0.024(3)
C71A 0.080(7) 0.142(19) 0.142(17) -0.077(14) -0.033(9) 0.045(12)
C71B 0.14(3) 0.09(2) 0.13(3) 0.01(2) -0.06(2) 0.01(2)
C72A 0.167(18) 0.061(11) 0.080(11) 0.020(9) -0.030(9) 0.019(12)
Si9B 0.070(4) 0.071(4) 0.054(4) 0.009(4) -0.001(4) -0.003(3)
C70B 0.08(2) 0.10(2) 0.09(2) -0.040(18) 0.028(17) -0.037(17)
C38A 0.059(4) 0.040(3) 0.055(4) 0.005(3) 0.004(3) 0.011(3)
C39A 0.059(4) 0.041(3) 0.055(4) 0.005(3) 0.004(3) 0.011(3)
C40A 0.059(4) 0.041(3) 0.055(4) 0.005(3) 0.004(3) 0.011(3)
C41A 0.059(4) 0.041(3) 0.055(4) 0.004(3) 0.004(3) 0.011(3)
C42A 0.059(4) 0.041(3) 0.055(4) 0.005(3) 0.004(3) 0.011(3)
C43A 0.059(4) 0.040(3) 0.055(4) 0.005(3) 0.004(3) 0.011(3)
Si8B 0.065(5) 0.095(6) 0.072(5) -0.013(4) 0.014(3) -0.033(4)
C68A 0.056(4) 0.061(4) 0.076(5) 0.012(3) 0.013(3) -0.014(3)
C67A 0.056(4) 0.061(4) 0.076(5) 0.012(3) 0.013(3) -0.014(3)
Si8A 0.056(4) 0.061(4) 0.076(5) 0.012(3) 0.013(3) -0.014(3)
C67B 0.065(5) 0.095(6) 0.072(5) -0.013(4) 0.014(3) -0.033(4)
C68B 0.065(5) 0.095(6) 0.072(5) -0.013(4) 0.014(3) -0.033(4)
Si3 0.122(3) 0.119(3) 0.123(3) -0.042(2) 0.006(2) -0.070(2)
C31B 0.122(3) 0.119(3) 0.123(3) -0.042(2) 0.006(2) -0.070(2)
C32A 0.122(3) 0.119(3) 0.123(3) -0.042(2) 0.006(2) -0.070(2)
C31A 0.122(3) 0.119(3) 0.123(3) -0.042(2) 0.006(2) -0.070(2)
C32B 0.122(3) 0.119(3) 0.123(3) -0.042(2) 0.006(2) -0.070(2)

loop_
_atom_type_symbol
_atom_type_description
_atom_type_scat_dispersion_real
_atom_type_scat_dispersion_imag
_atom_type_scat_source
C C 0.0033 0.0016 'International Tables Vol C Tables 4.2.6.8 and 6.1.1.4'
H H 0.0000 0.0000 'International Tables Vol C Tables 4.2.6.8 and 6.1.1.4'
Lu Lu -0.4720 5.8584 'International Tables Vol C Tables 4.2.6.8 and 6.1.1.4'
N N 0.0061 0.0033 'International Tables Vol C Tables 4.2.6.8 and 6.1.1.4'
P P 0.1023 0.0942 'International Tables Vol C Tables 4.2.6.8 and 6.1.1.4'
S S 0.1246 0.1234 'International Tables Vol C Tables 4.2.6.8 and 6.1.1.4'
Si Si 0.0817 0.0704 'International Tables Vol C Tables 4.2.6.8 and 6.1.1.4'

loop_
_geom_angle_atom_site_label_1
_geom_angle_atom_site_label_2
_geom_angle_atom_site_label_3
_geom_angle
N2 Lu1 N3 106.0(3)
N2 Lu1 N1 117.3(3)
N3 Lu1 N1 111.2(2)
N2 Lu1 C1 156.8(2)
N3 Lu1 C1 92.5(2)
N1 Lu1 C1 66.4(2)
N2 Lu1 S1 89.0(2)
N3 Lu1 S1 136.12(18)
N1 Lu1 S1 96.75(15)
C1 Lu1 S1 67.87(15)
N2 Lu1 P2 145.0(2)
N3 Lu1 P2 103.12(18)
N1 Lu1 P2 31.43(14)
C1 Lu1 P2 35.07(15)
S1 Lu1 P2 83.23(6)
N2 Lu1 P1 125.6(2)
N3 Lu1 P1 110.41(17)
N1 Lu1 P1 85.15(14)
C1 Lu1 P1 31.87(14)
S1 Lu1 P1 37.26(6)
P2 Lu1 P1 58.40(5)
N6 Lu2 N5 104.7(3)
N6 Lu2 N4 122.0(3)
N5 Lu2 N4 112.6(3)
N6 Lu2 C37 94.0(2)
N5 Lu2 C37 157.6(2)
N4 Lu2 C37 65.4(2)
N6 Lu2 S2 125.2(2)
N5 Lu2 S2 89.94(18)
N4 Lu2 S2 98.17(16)
C37 Lu2 S2 68.94(16)
N6 Lu2 P4 109.8(2)
N5 Lu2 P4 140.8(2)
N4 Lu2 P4 30.95(16)
C37 Lu2 P4 34.55(15)
S2 Lu2 P4 85.31(6)
N6 Lu2 P3 105.57(18)
N5 Lu2 P3 127.89(18)
N4 Lu2 P3 84.94(16)
C37 Lu2 P3 32.11(16)
S2 Lu2 P3 38.05(6)
P4 Lu2 P3 58.91(5)
N1 P2 C1 108.9(3)
N1 P2 C14 113.7(3)
C1 P2 C14 104.7(3)
N1 P2 C20 110.5(3)
C1 P2 C20 112.6(3)
C14 P2 C20 106.4(4)
N1 P2 Lu1 48.31(19)
C1 P2 Lu1 60.7(2)
C14 P2 Lu1 121.6(2)
C20 P2 Lu1 131.8(3)
N1 Si1 C27 107.9(3)
N1 Si1 C28 110.8(3)
C27 Si1 C28 109.4(4)
N1 Si1 C26 114.5(3)
C27 Si1 C26 108.5(4)
C28 Si1 C26 105.7(4)
N4 P4 C37 108.8(3)
N4 P4 C56 112.6(3)
C37 P4 C56 104.4(3)
N4 P4 C50 111.2(4)
C37 P4 C50 113.0(3)
C56 P4 C50 106.7(4)
N4 P4 Lu2 47.4(2)
C37 P4 Lu2 61.7(2)
C56 P4 Lu2 118.8(2)
C50 P4 Lu2 134.2(3)
C1 P1 C2 107.9(4)
C1 P1 C8 115.1(4)
C2 P1 C8 102.2(5)
C1 P1 S1 109.6(3)
C2 P1 S1 111.0(3)
C8 P1 S1 110.9(3)
C1 P1 Lu1 53.8(2)
C2 P1 Lu1 110.2(4)
C8 P1 Lu1 147.6(3)
S1 P1 Lu1 58.45(8)
P3 S2 Lu2 85.21(10)
P1 S1 Lu1 84.28(9)
N3 Si5 C35 113.8(5)
N3 Si5 C36 112.7(5)
C35 Si5 C36 105.7(6)
C37 P3 C38A 111.2(6)
C37 P3 C44 116.4(3)
C38A P3 C44 100.3(6)
C37 P3 C38B 99.5(10)
C44 P3 C38B 109.9(11)
C37 P3 S2 110.0(2)
C38A P3 S2 110.8(7)
C44 P3 S2 107.8(3)
C38B P3 S2 113.4(13)
C37 P3 Lu2 55.8(2)
C38A P3 Lu2 114.1(6)
C44 P3 Lu2 145.3(3)
C38B P3 Lu2 104.8(11)
S2 P3 Lu2 56.74(8)
N4 Si6 C62 113.8(4)
N4 Si6 C64 108.9(4)
C62 Si6 C64 108.5(5)
N4 Si6 C63 108.9(4)
C62 Si6 C63 107.5(5)
C64 Si6 C63 109.1(5)
N5 Si7 C66 115.7(5)
N5 Si7 C65 117.0(5)
C66 Si7 C65 106.5(5)
N2 Si2 C29 118.0(5)
N2 Si2 C30 117.0(5)
C29 Si2 C30 107.5(6)
N3 Si4 C34 116.8(6)
N3 Si4 C33 116.8(5)
C34 Si4 C33 108.7(7)
C70B Si10 N6 118.0(10)
C70B Si10 C69 119.4(10)
N6 Si10 C69 115.7(5)
N6 Si10 C70A 107.6(8)
C69 Si10 C70A 102.2(9)
P2 N1 Si1 128.2(3)
P2 N1 Lu1 100.3(3)
Si1 N1 Lu1 130.8(3)
P4 N4 Si6 127.7(4)
P4 N4 Lu2 101.7(3)
Si6 N4 Lu2 130.1(3)
P1 C1 P2 124.5(4)
P1 C1 Lu1 94.3(3)
P2 C1 Lu1 84.2(3)
Si2 N2 Si3 122.6(4)
Si2 N2 Lu1 102.6(3)
Si3 N2 Lu1 134.4(5)
C21 C20 C25 119.0(8)
C21 C20 P2 122.8(7)
C25 C20 P2 118.2(7)
C55 C50 C51 119.3(8)
C55 C50 P4 124.5(6)
C51 C50 P4 116.2(6)
Si9A N6 Si10 128.6(5)
Si10 N6 Si9B 118.0(4)
Si9A N6 Lu2 109.2(4)
Si10 N6 Lu2 119.7(5)
Si9B N6 Lu2 120.9(5)
C15 C14 C19 119.5(7)
C15 C14 P2 120.1(6)
C19 C14 P2 120.3(6)
Si8B N5 Si7 116.1(5)
Si7 N5 Si8A 119.9(5)
Si8B N5 Lu2 136.2(5)
Si7 N5 Lu2 106.8(3)
Si8A N5 Lu2 131.3(5)
C8 C13 C12 117.4(13)
C61 C56 C57 119.4(7)
C61 C56 P4 119.8(6)
C57 C56 P4 120.6(6)
C7 C2 C3 117.3(9)
C7 C2 P1 120.5(7)
C3 C2 P1 122.3(7)
C50 C55 C54 120.8(9)
Si4 N3 Si5 127.1(4)
Si4 N3 Lu1 101.2(3)
Si5 N3 Lu1 131.4(4)
C50 C51 C52 119.5(9)
C2 C3 C4 121.5(9)
C18 C19 C14 119.9(8)
C56 C61 C60 121.4(9)
C58 C57 C56 118.6(9)
C45 C44 C49 118.2(9)
C45 C44 P3 121.5(7)
C49 C44 P3 120.2(7)
C48 C49 C44 120.3(9)
C53 C52 C51 120.2(9)
C20 C25 C24 120.2(10)
C55 C54 C53 120.5(10)
C13 C8 C9 120.3(10)
C13 C8 P1 120.9(10)
C9 C8 P1 118.8(7)
C14 C15 C16 119.6(8)
C39B C38B C43B 118(3)
C39B C38B P3 118(2)
C43B C38B P3 124(2)
C38B C39B C40B 125(3)
C41B C40B C39B 118(3)
C42B C41B C40B 122(3)
C41B C42B C43B 117(2)
C42B C43B C38B 121(3)
C17 C16 C15 121.1(9)
C47 C46 C45 119.2(10)
C16 C17 C18 118.8(8)
C5 C4 C3 120.5(8)
C57 C58 C59 121.8(9)
C46 C45 C44 121.5(9)
C58 C59 C60 119.7(9)
C24 C23 C22 121.2(11)
C59 C60 C61 119.0(10)
C23 C22 C21 120.6(12)
C22 C21 C20 119.6(11)
C52 C53 C54 119.6(9)
C47 C48 C49 120.2(9)
C2 C7 C6 120.9(9)
C17 C18 C19 121.1(9)
C23 C24 C25 119.4(12)
C10 C11 C12 121.7(14)
C11 C10 C9 120.6(15)
C8 C9 C10 120.9(11)
C4 C5 C6 119.3(9)
C46 C47 C48 120.6(10)
C11 C12 C13 119.1(12)
P3 C37 P4 126.9(4)
P3 C37 Lu2 92.1(3)
P4 C37 Lu2 83.8(2)
C5 C6 C7 120.4(9)
N6 Si9A C71A 120.0(9)
N6 Si9A C72A 113.4(7)
C71A Si9A C72A 109.9(11)
C71B Si9B C72B 111.0(14)
C71B Si9B N6 110.4(11)
C72B Si9B N6 115.9(10)
C39A C38A C43A 118.1(15)
C39A C38A P3 121.1(13)
C43A C38A P3 120.7(14)
C40A C39A C38A 122.1(14)
C39A C40A C41A 119.8(14)
C42A C41A C40A 119.9(14)
C41A C42A C43A 121.8(13)
C42A C43A C38A 118.2(14)
N5 Si8B C67B 106.1(8)
N5 Si8B C68B 119.9(9)
C67B Si8B C68B 105.1(12)
N5 Si8A C67A 118.4(8)
N5 Si8A C68A 107.1(7)
C67A Si8A C68A 110.6(11)
C32A Si3 N2 125.3(10)
C32A Si3 C32B 73.2(13)
N2 Si3 C32B 109.7(8)
N2 Si3 C31B 108.2(8)
C32B Si3 C31B 99.4(12)
C32A Si3 C31A 98.2(13)
N2 Si3 C31A 111.0(7)
C32B Si3 C31A 134.8(10)
C31B Si3 C31A 86.0(12)

loop_
_geom_bond_atom_site_label_1
_geom_bond_atom_site_label_2
_geom_bond_distance
Lu1 N2 2.193(7)
Lu1 N3 2.197(6)
Lu1 N1 2.298(5)
Lu1 C1 2.654(7)
Lu1 S1 2.808(2)
Lu1 P2 3.0281(18)
Lu1 P1 3.278(2)
Lu2 N6 2.165(6)
Lu2 N5 2.182(6)
Lu2 N4 2.292(6)
Lu2 C37 2.702(6)
Lu2 S2 2.739(2)
Lu2 P4 3.0512(19)
Lu2 P3 3.264(2)
P2 N1 1.605(6)
P2 C1 1.749(7)
P2 C14 1.813(7)
P2 C20 1.817(7)
Si1 N1 1.745(6)
Si1 C27 1.861(8)
Si1 C28 1.871(8)
Si1 C26 1.872(8)
P4 N4 1.602(6)
P4 C37 1.741(7)
P4 C56 1.818(7)
P4 C50 1.818(8)
P1 C1 1.736(7)
P1 C2 1.815(9)
P1 C8 1.855(10)
P1 S1 1.995(3)
S2 P3 2.019(3)
Si5 N3 1.698(7)
Si5 C35 1.835(11)
Si5 C36 1.882(11)
P3 C37 1.736(8)
P3 C38A 1.749(19)
P3 C44 1.812(9)
P3 C38B 1.92(3)
Si6 N4 1.751(6)
Si6 C62 1.861(10)
Si6 C64 1.866(9)
Si6 C63 1.878(10)
Si7 N5 1.698(7)
Si7 C66 1.856(11)
Si7 C65 1.870(11)
Si2 N2 1.694(8)
Si2 C29 1.848(11)
Si2 C30 1.877(12)
Si4 N3 1.674(7)
Si4 C34 1.865(12)
Si4 C33 1.882(13)
Si10 C70B 1.65(3)
Si10 N6 1.699(8)
Si10 C69 1.858(10)
Si10 C70A 1.99(2)
N2 Si3 1.704(8)
C20 C21 1.382(11)
C20 C25 1.385(11)
C50 C55 1.362(11)
C50 C51 1.395(11)
N6 Si9A 1.548(9)
N6 Si9B 1.899(11)
C14 C15 1.378(10)
C14 C19 1.380(10)
N5 Si8B 1.691(11)
N5 Si8A 1.760(11)
C13 C8 1.376(13)
C13 C12 1.453(17)
C56 C61 1.364(11)
C56 C57 1.410(10)
C2 C7 1.356(12)
C2 C3 1.368(11)
C55 C54 1.374(13)
C51 C52 1.395(12)
C3 C4 1.377(11)
C19 C18 1.376(12)
C61 C60 1.390(11)
C57 C58 1.372(12)
C44 C45 1.377(12)
C44 C49 1.384(11)
C49 C48 1.371(13)
C52 C53 1.364(14)
C25 C24 1.393(13)
C54 C53 1.378(15)
C8 C9 1.382(14)
C15 C16 1.386(11)
C38B C39B 1.27(4)
C38B C43B 1.45(4)
C39B C40B 1.41(3)
C40B C41B 1.39(3)
C41B C42B 1.37(3)
C42B C43B 1.41(3)
C16 C17 1.366(13)
C46 C47 1.362(14)
C46 C45 1.371(13)
C17 C18 1.375(13)
C4 C5 1.328(13)
C58 C59 1.374(15)
C59 C60 1.382(15)
C23 C24 1.336(18)
C23 C22 1.366(18)
C22 C21 1.367(13)
C48 C47 1.366(14)
C7 C6 1.379(12)
C11 C10 1.307(17)
C11 C12 1.391(19)
C10 C9 1.388(13)
C5 C6 1.360(13)
C72B Si9B 1.85(3)
Si9A C71A 1.842(19)
Si9A C72A 1.94(2)
C71B Si9B 1.82(3)
C38A C39A 1.39(2)
C38A C43A 1.42(2)
C39A C40A 1.369(17)
C40A C41A 1.38(2)
C41A C42A 1.36(2)
C42A C43A 1.401(17)
Si8B C67B 1.85(2)
Si8B C68B 1.85(2)
C68A Si8A 1.88(2)
C67A Si8A 1.86(2)
Si3 C32A 1.67(2)
Si3 C32B 1.94(3)
Si3 C31B 1.99(3)
Si3 C31A 2.01(3)
